data_4504736
loop_
_publ_author_name
'Custelcean, Radu'
'Moyer, Bruce A.'
'Bryantsev, Vyacheslav S.'
'Hay, Benjamin P.'

_publ_section_title
;
 Anion Coordination in Metal&#x2212;Organic Frameworks Functionalized with
 Urea Hydrogen-Bonding Groups
;
_journal_issue 2
_journal_name_full 'Crystal Growth &amp; Design'
_journal_page_first 555
_journal_paper_doi 10.1021/cg0505057
_journal_volume 6
_journal_year 2006
_chemical_formula_sum 'C11 H14 N4 O3'
_chemical_formula_weight 250.26
_chemical_name_common 'BPU hydrate'
_chemical_name_systematic
; 
 ? 
;
_space_group_IT_number 14
_symmetry_cell_setting monoclinic
_symmetry_space_group_name_Hall '-P 2ybc'
_symmetry_space_group_name_H-M 'P 1 21/c 1'
_atom_sites_solution_hydrogens geom
_atom_sites_solution_primary direct
_atom_sites_solution_secondary difmap
_audit_creation_method SHELXL-97
_cell_angle_alpha 90.00
_cell_angle_beta 101.414(3)
_cell_angle_gamma 90.00
_cell_formula_units_Z 4
_cell_length_a 6.8552(10)
_cell_length_b 19.584(3)
_cell_length_c 9.2987(14)
_cell_measurement_temperature 173(2)
_cell_volume 1223.7(3)
_computing_structure_refinement 'SHELXL-97 (Sheldrick, 1997)'
_computing_structure_solution 'SHELXS-97 (Sheldrick, 1990)'
_diffrn_ambient_temperature 173(2)
_diffrn_measured_fraction_theta_full 0.999
_diffrn_measured_fraction_theta_max 0.999
_diffrn_radiation_monochromator graphite
_diffrn_radiation_source 'fine-focus sealed tube'
_diffrn_radiation_type MoK\a
_diffrn_radiation_wavelength 0.71073
_diffrn_reflns_av_R_equivalents 0.0268
_diffrn_reflns_av_sigmaI/netI 0.0190
_diffrn_reflns_limit_h_max 9
_diffrn_reflns_limit_h_min -9
_diffrn_reflns_limit_k_max 26
_diffrn_reflns_limit_k_min -26
_diffrn_reflns_limit_l_max 12
_diffrn_reflns_limit_l_min -12
_diffrn_reflns_number 15035
_diffrn_reflns_theta_full 28.31
_diffrn_reflns_theta_max 28.31
_diffrn_reflns_theta_min 2.08
_exptl_absorpt_coefficient_mu 0.102
_exptl_absorpt_correction_T_max 0.9909
_exptl_absorpt_correction_T_min 0.9368
_exptl_absorpt_correction_type empirical
_exptl_crystal_density_diffrn 1.358
_exptl_crystal_density_method 'not measured'
_exptl_crystal_F_000 528
_exptl_crystal_size_max 0.65
_exptl_crystal_size_mid 0.21
_exptl_crystal_size_min 0.09
_refine_diff_density_max 0.347
_refine_diff_density_min -0.251
_refine_diff_density_rms 0.048
_refine_ls_extinction_method none
_refine_ls_goodness_of_fit_ref 1.291
_refine_ls_hydrogen_treatment mixed
_refine_ls_matrix_type full
_refine_ls_number_parameters 188
_refine_ls_number_reflns 3035
_refine_ls_number_restraints 0
_refine_ls_restrained_S_all 1.291
_refine_ls_R_factor_all 0.0680
_refine_ls_R_factor_gt 0.0651
_refine_ls_shift/su_max 0.001
_refine_ls_shift/su_mean 0.000
_refine_ls_structure_factor_coef Fsqd
_refine_ls_weighting_details 'calc w=1/[\s^2^(Fo^2^)+(0.0362P)^2^+0.6445P] where P=(Fo^2^+2Fc^2^)/3'
_refine_ls_weighting_scheme calc
_refine_ls_wR_factor_gt 0.1386
_refine_ls_wR_factor_ref 0.1401
_reflns_number_gt 2916
_reflns_number_total 3035
_reflns_threshold_expression >2sigma(I)
_cod_data_source_file cg0505057si20050928_052814.cif
_cod_data_source_block c:\frames\079\work\p21c
_cod_original_sg_symbol_H-M P21/c
_cod_database_code 4504736

loop_
_symmetry_equiv_pos_as_xyz
'x, y, z'
'-x, y+1/2, -z+1/2'
'-x, -y, -z'
'x, -y-1/2, z-1/2'

loop_
_atom_site_label
_atom_site_type_symbol
_atom_site_fract_x
_atom_site_fract_y
_atom_site_fract_z
_atom_site_U_iso_or_equiv
_atom_site_adp_type
_atom_site_occupancy
_atom_site_symmetry_multiplicity
_atom_site_calc_flag
_atom_site_refinement_flags
O1 O 0.3010(2) 0.45876(7) 0.67438(13) 0.0397(3) Uani 1 1 d .
N4 N 0.1486(2) 0.37700(10) 0.12555(17) 0.0430(4) Uani 1 1 d .
N1 N 0.2786(2) 0.57264(8) 0.61940(15) 0.0320(3) Uani 1 1 d .
H1N H 0.2557 0.6016 0.5455 0.038 Uiso 1 1 calc R
C1 C 0.3141(2) 0.60100(9) 0.76019(18) 0.0286(3) Uani 1 1 d .
C6 C 0.2212(2) 0.43096(10) 0.36275(18) 0.0322(4) Uani 1 1 d .
N3 N 0.3486(3) 0.70754(8) 0.89253(18) 0.0405(4) Uani 1 1 d .
C5 C 0.3482(3) 0.56510(9) 0.89190(19) 0.0332(4) Uani 1 1 d .
H5 H 0.3469 0.5166 0.8929 0.040 Uiso 1 1 calc R
C10 C 0.2455(3) 0.36752(10) 0.4301(2) 0.0390(4) Uani 1 1 d .
H10 H 0.2803 0.3638 0.5339 0.047 Uiso 1 1 calc R
C4 C 0.3843(3) 0.60206(10) 1.0218(2) 0.0361(4) Uani 1 1 d .
H4 H 0.4087 0.5788 1.1133 0.043 Uiso 1 1 calc R
N2 N 0.2416(2) 0.49410(8) 0.43538(16) 0.0357(4) Uani 1 1 d .
H2N H 0.2316 0.5307 0.3794 0.043 Uiso 1 1 calc R
C2 C 0.3138(3) 0.67205(10) 0.7677(2) 0.0357(4) Uani 1 1 d .
H2 H 0.2871 0.6968 0.6781 0.043 Uiso 1 1 calc R
C9 C 0.2178(3) 0.30968(11) 0.3426(2) 0.0444(5) Uani 1 1 d .
H9 H 0.2320 0.2656 0.3859 0.053 Uiso 1 1 calc R
C7 C 0.1731(3) 0.43264(11) 0.2097(2) 0.0390(4) Uani 1 1 d .
H7 H 0.1569 0.4760 0.1628 0.047 Uiso 1 1 calc R
C11 C 0.2755(2) 0.50524(9) 0.58434(18) 0.0292(4) Uani 1 1 d .
C3 C 0.3847(3) 0.67216(10) 1.0182(2) 0.0385(4) Uani 1 1 d .
H3 H 0.4118 0.6965 1.1083 0.046 Uiso 1 1 calc R
C8 C 0.1695(3) 0.31660(12) 0.1919(2) 0.0442(5) Uani 1 1 d .
H8 H 0.1504 0.2765 0.1332 0.053 Uiso 1 1 calc R
O2 O 0.2571(3) 0.65233(9) 0.37107(17) 0.0539(4) Uani 1 1 d .
H1O H 0.146(5) 0.6492(17) 0.305(4) 0.091(11) Uiso 1 1 d .
H2O H 0.288(5) 0.6990(18) 0.377(3) 0.086(10) Uiso 1 1 d .
O3A O -0.0963(7) 0.6360(2) 0.1791(4) 0.0557(10) Uani 0.50 1 d P
O3 O -0.0263(6) 0.5975(3) 0.1768(4) 0.0528(9) Uani 0.50 1 d P
H4O H -0.136(5) 0.5946(18) 0.208(3) 0.076(10) Uiso 1 1 d .
H3O H -0.092(5) 0.6174(18) 0.078(4) 0.099(11) Uiso 1 1 d .

loop_
_atom_site_aniso_label
_atom_site_aniso_U_11
_atom_site_aniso_U_22
_atom_site_aniso_U_33
_atom_site_aniso_U_23
_atom_site_aniso_U_13
_atom_site_aniso_U_12
O1 0.0596(9) 0.0336(7) 0.0253(6) 0.0049(5) 0.0068(6) 0.0001(6)
N4 0.0341(8) 0.0669(12) 0.0286(8) -0.0077(7) 0.0074(6) -0.0071(8)
N1 0.0370(8) 0.0335(8) 0.0247(7) 0.0063(6) 0.0038(6) -0.0003(6)
C1 0.0239(7) 0.0329(9) 0.0288(8) 0.0020(7) 0.0048(6) 0.0000(6)
C6 0.0259(8) 0.0447(10) 0.0266(8) -0.0015(7) 0.0069(6) -0.0007(7)
N3 0.0447(9) 0.0336(8) 0.0429(9) -0.0023(7) 0.0084(7) 0.0021(7)
C5 0.0371(9) 0.0322(9) 0.0297(8) 0.0026(7) 0.0052(7) 0.0036(7)
C10 0.0469(11) 0.0431(11) 0.0271(9) -0.0015(7) 0.0077(8) 0.0026(8)
C4 0.0389(10) 0.0401(10) 0.0288(8) 0.0015(7) 0.0054(7) 0.0043(8)
N2 0.0476(9) 0.0353(8) 0.0242(7) 0.0068(6) 0.0070(6) 0.0008(7)
C2 0.0374(9) 0.0351(9) 0.0347(9) 0.0053(7) 0.0072(7) 0.0006(7)
C9 0.0494(12) 0.0453(11) 0.0403(11) -0.0042(9) 0.0128(9) 0.0033(9)
C7 0.0340(9) 0.0557(12) 0.0273(9) 0.0029(8) 0.0057(7) -0.0035(8)
C11 0.0259(8) 0.0367(9) 0.0250(8) 0.0042(6) 0.0053(6) -0.0006(7)
C3 0.0393(10) 0.0417(10) 0.0339(9) -0.0063(8) 0.0059(8) 0.0035(8)
C8 0.0382(10) 0.0569(13) 0.0399(10) -0.0160(9) 0.0132(8) -0.0049(9)
O2 0.0790(12) 0.0419(9) 0.0333(8) 0.0124(6) -0.0069(7) -0.0068(8)
O3A 0.069(3) 0.066(2) 0.0284(16) 0.0019(17) 0.0020(16) -0.028(2)
O3 0.051(2) 0.076(3) 0.0309(16) -0.0011(18) 0.0059(14) -0.023(2)

loop_
_atom_type_symbol
_atom_type_description
_atom_type_scat_dispersion_real
_atom_type_scat_dispersion_imag
_atom_type_scat_source
C C 0.0033 0.0016 'International Tables Vol C Tables 4.2.6.8 and 6.1.1.4'
H H 0.0000 0.0000 'International Tables Vol C Tables 4.2.6.8 and 6.1.1.4'
N N 0.0061 0.0033 'International Tables Vol C Tables 4.2.6.8 and 6.1.1.4'
O O 0.0106 0.0060 'International Tables Vol C Tables 4.2.6.8 and 6.1.1.4'

loop_
_geom_angle_atom_site_label_1
_geom_angle_atom_site_label_2
_geom_angle_atom_site_label_3
_geom_angle
C8 N4 C7 117.79(17)
C11 N1 C1 127.02(14)
C5 C1 C2 117.53(16)
C5 C1 N1 126.24(16)
C2 C1 N1 116.23(15)
C10 C6 C7 117.67(18)
C10 C6 N2 125.52(16)
C7 C6 N2 116.80(17)
C2 N3 C3 117.41(17)
C4 C5 C1 118.20(17)
C9 C10 C6 118.50(18)
C3 C4 C5 120.06(17)
C11 N2 C6 127.26(15)
N3 C2 C1 124.23(17)
C8 C9 C10 119.5(2)
N4 C7 C6 123.77(19)
O1 C11 N1 124.34(16)
O1 C11 N2 122.88(17)
N1 C11 N2 112.77(15)
N3 C3 C4 122.55(17)
N4 C8 C9 122.71(19)

loop_
_geom_bond_atom_site_label_1
_geom_bond_atom_site_label_2
_geom_bond_distance
O1 C11 1.226(2)
N4 C8 1.329(3)
N4 C7 1.332(3)
N1 C11 1.359(2)
N1 C1 1.398(2)
C1 C5 1.391(2)
C1 C2 1.393(3)
C6 C10 1.386(3)
C6 C7 1.397(2)
C6 N2 1.403(2)
N3 C2 1.333(2)
N3 C3 1.338(3)
C5 C4 1.388(2)
C10 C9 1.386(3)
C4 C3 1.373(3)
N2 C11 1.376(2)
C9 C8 1.381(3)
O3A O3 0.896(5)
